data_2233712
loop_
_publ_author_name
'Ali, Amna Qasem'
'Eltayeb, Naser Eltaher'
'Teoh, Siang Guan'
'Salhin, Abdussalam'
'Fun, Hoong-Kun'

_publ_section_title
;
 (<i>Z</i>)-2-(5-Fluoro-2-oxoindolin-3-ylidene)-<i>N</i>-phenylhydrazinecarbothioamide
;
_journal_coeditor_code ZS2169
_journal_issue 2
_journal_name_full 'Acta Crystallographica Section E'
_journal_page_first o285
_journal_page_last o286
_journal_paper_doi 10.1107/S160053681105433X
_journal_volume 68
_journal_year 2012
_chemical_formula_iupac 'C15 H11 F N4 O S'
_chemical_formula_moiety 'C15 H11 F N4 O S'
_chemical_formula_sum 'C15 H11 F N4 O S'
_chemical_formula_weight 314.34
_chemical_melting_point_gt 517.4
_chemical_melting_point_lt 518.0
_chemical_name_systematic
;
(<i>Z</i>)-2-(5-Fluoro-2-oxoindolin-3-ylidene)-<i>N</i>-
phenylhydrazinecarbothioamide
;
_space_group_IT_number 14
_symmetry_cell_setting monoclinic
_symmetry_space_group_name_Hall '-P 2ybc'
_symmetry_space_group_name_H-M 'P 1 21/c 1'
_atom_sites_solution_hydrogens geom
_atom_sites_solution_primary direct
_atom_sites_solution_secondary difmap
_audit_creation_method SHELXL-97
_cell_angle_alpha 90.00
_cell_angle_beta 116.023(3)
_cell_angle_gamma 90.00
_cell_formula_units_Z 12
_cell_length_a 14.8736(7)
_cell_length_b 17.4346(9)
_cell_length_c 18.1756(10)
_cell_measurement_reflns_used 8708
_cell_measurement_temperature 100(2)
_cell_measurement_theta_max 29.79
_cell_measurement_theta_min 2.34
_cell_volume 4235.4(4)
_computing_cell_refinement 'SAINT (Bruker, 2005)'
_computing_data_collection 'APEX2 (Bruker, 2005)'
_computing_data_reduction 'SAINT (Bruker, 2005)'
_computing_molecular_graphics 'SHELXTL (Sheldrick, 2008)'
_computing_publication_material 'SHELXTL (Sheldrick, 2008) and PLATON (Spek, 2009)'
_computing_structure_refinement 'SHELXL97 (Sheldrick, 2008)'
_computing_structure_solution 'SHELXS97 (Sheldrick, 2008)'
_diffrn_ambient_temperature 100(2)
_diffrn_measured_fraction_theta_full 1.000
_diffrn_measured_fraction_theta_max 1.000
_diffrn_measurement_device_type 'Bruker APEXII CCD'
_diffrn_measurement_method '\f and \w scans'
_diffrn_radiation_monochromator graphite
_diffrn_radiation_source 'fine-focus sealed tube'
_diffrn_radiation_type MoK\a
_diffrn_radiation_wavelength 0.71073
_diffrn_reflns_av_R_equivalents 0.1069
_diffrn_reflns_av_sigmaI/netI 0.0878
_diffrn_reflns_limit_h_max 19
_diffrn_reflns_limit_h_min -19
_diffrn_reflns_limit_k_max 22
_diffrn_reflns_limit_k_min -22
_diffrn_reflns_limit_l_max 23
_diffrn_reflns_limit_l_min -23
_diffrn_reflns_number 76994
_diffrn_reflns_theta_full 27.50
_diffrn_reflns_theta_max 27.50
_diffrn_reflns_theta_min 1.52
_diffrn_standards_number 0
_exptl_absorpt_coefficient_mu 0.248
_exptl_absorpt_correction_T_max 0.9824
_exptl_absorpt_correction_T_min 0.8722
_exptl_absorpt_correction_type multi-scan
_exptl_absorpt_process_details '(SADABS; Bruker, 2005)'
_exptl_crystal_colour orange
_exptl_crystal_density_diffrn 1.479
_exptl_crystal_density_method 'not measured'
_exptl_crystal_description needle
_exptl_crystal_F_000 1944
_exptl_crystal_size_max 0.57
_exptl_crystal_size_mid 0.08
_exptl_crystal_size_min 0.07
_refine_diff_density_max 0.334
_refine_diff_density_min -0.369
_refine_ls_extinction_method none
_refine_ls_goodness_of_fit_ref 1.033
_refine_ls_hydrogen_treatment constr
_refine_ls_matrix_type full
_refine_ls_number_parameters 595
_refine_ls_number_reflns 9729
_refine_ls_number_restraints 0
_refine_ls_restrained_S_all 1.033
_refine_ls_R_factor_all 0.1275
_refine_ls_R_factor_gt 0.0668
_refine_ls_shift/su_max 0.001
_refine_ls_shift/su_mean 0.000
_refine_ls_structure_factor_coef Fsqd
_refine_ls_weighting_details 'calc w=1/[\s^2^(Fo^2^)+(0.0374P)^2^+3.1211P] where P=(Fo^2^+2Fc^2^)/3'
_refine_ls_weighting_scheme calc
_refine_ls_wR_factor_gt 0.1084
_refine_ls_wR_factor_ref 0.1281
_reflns_number_gt 5962
_reflns_number_total 9729
_reflns_threshold_expression I>2sigma(I)
_cod_data_source_file zs2169.cif
_cod_data_source_block I
_cod_original_sg_symbol_H-M 'P 21/c'
_cod_database_code 2233712
_cod_database_fobs_code 2233712

loop_
_symmetry_equiv_pos_as_xyz
'x, y, z'
'-x, y+1/2, -z+1/2'
'-x, -y, -z'
'x, -y-1/2, z-1/2'

loop_
_atom_site_type_symbol
_atom_site_label
_atom_site_fract_x
_atom_site_fract_y
_atom_site_fract_z
_atom_site_U_iso_or_equiv
_atom_site_adp_type
_atom_site_calc_flag
_atom_site_refinement_flags
_atom_site_occupancy
_atom_site_symmetry_multiplicity
S S1A 0.69139(5) 0.79737(4) 0.70536(5) 0.02538(19) Uani d . 1 1
F F1A 0.57560(12) 1.08229(9) 1.08785(10) 0.0356(4) Uani d . 1 1
O O1A 0.89663(13) 0.94925(10) 0.91388(11) 0.0226(4) Uani d . 1 1
N N1A 0.88969(16) 1.02893(12) 1.01394(14) 0.0213(5) Uani d . 1 1
H H10 0.9555 1.0423 1.0389 0.026 Uiso d R 1 1
N N2A 0.67655(16) 0.93040(12) 0.87002(14) 0.0195(5) Uani d . 1 1
N N3A 0.70701(16) 0.89395(12) 0.81983(13) 0.0204(5) Uani d . 1 1
H H11 0.7654 0.8949 0.8299 0.024 Uiso d R 1 1
N N4A 0.54990(16) 0.84497(12) 0.75215(13) 0.0195(5) Uani d . 1 1
H H12 0.5449 0.8685 0.7909 0.023 Uiso d R 1 1
C C1A 0.7264(2) 1.01345(14) 0.99082(17) 0.0199(6) Uani d . 1 1
C C2A 0.6432(2) 1.02354(15) 1.00601(17) 0.0240(7) Uani d . 1 1
H H1 0.5810 0.9996 0.9731 0.029 Uiso calc R 1 1
C C3A 0.6557(2) 1.07005(15) 1.07123(18) 0.0245(7) Uani d . 1 1
C C4A 0.7447(2) 1.10575(15) 1.12095(18) 0.0282(7) Uani d . 1 1
H H2 0.7491 1.1371 1.1652 0.034 Uiso calc R 1 1
C C5A 0.8282(2) 1.09554(15) 1.10586(18) 0.0247(7) Uani d . 1 1
H H3 0.8901 1.1198 1.1388 0.030 Uiso calc R 1 1
C C6A 0.8172(2) 1.04888(14) 1.04119(17) 0.0208(6) Uani d . 1 1
C C7A 0.8516(2) 0.98017(14) 0.94941(17) 0.0193(6) Uani d . 1 1
C C8A 0.7428(2) 0.97019(14) 0.92950(17) 0.0195(6) Uani d . 1 1
C C9A 0.6439(2) 0.84575(14) 0.75900(17) 0.0196(6) Uani d . 1 1
C C10A 0.4658(2) 0.80134(14) 0.69887(17) 0.0201(6) Uani d . 1 1
C C11A 0.4509(2) 0.77671(14) 0.62183(17) 0.0206(6) Uani d . 1 1
H H11A 0.4998 0.7870 0.6028 0.025 Uiso calc R 1 1
C C12A 0.3644(2) 0.73694(14) 0.57258(17) 0.0229(7) Uani d . 1 1
H H12A 0.3547 0.7198 0.5200 0.028 Uiso calc R 1 1
C C13A 0.2928(2) 0.72214(16) 0.59901(18) 0.0279(7) Uani d . 1 1
H H13A 0.2338 0.6949 0.5649 0.034 Uiso calc R 1 1
C C14A 0.3072(2) 0.74712(19) 0.6757(2) 0.0379(8) Uani d . 1 1
H H14A 0.2577 0.7371 0.6942 0.045 Uiso calc R 1 1
C C15A 0.3932(2) 0.78652(17) 0.72557(19) 0.0310(7) Uani d . 1 1
H H15A 0.4026 0.8035 0.7781 0.037 Uiso calc R 1 1
S S1B 1.02133(5) 0.71634(4) 0.52383(5) 0.02695(19) Uani d . 1 1
F F1B 0.92073(13) 0.42288(10) 0.90447(12) 0.0436(5) Uani d . 1 1
O O1B 1.23203(13) 0.55765(10) 0.72239(11) 0.0226(5) Uani d . 1 1
N N1B 1.23035(16) 0.48096(12) 0.82628(14) 0.0214(5) Uani d . 1 1
H H13 1.2985 0.4702 0.8519 0.026 Uiso d R 1 1
N N2B 1.01071(16) 0.57135(12) 0.68099(14) 0.0196(5) Uani d . 1 1
N N3B 1.03916(17) 0.61167(12) 0.63150(14) 0.0209(5) Uani d . 1 1
H H14 1.0935 0.6109 0.6388 0.025 Uiso d R 1 1
N N4B 0.88131(16) 0.65995(12) 0.56800(14) 0.0200(5) Uani d . 1 1
H H15 0.8715 0.6311 0.6040 0.024 Uiso d R 1 1
C C1B 1.0655(2) 0.48839(14) 0.80148(17) 0.0196(6) Uani d . 1 1
C C2B 0.9833(2) 0.47707(15) 0.81741(18) 0.0259(7) Uani d . 1 1
H H4 0.9192 0.4974 0.7829 0.031 Uiso calc R 1 1
C C3B 1.0001(2) 0.43443(16) 0.88651(19) 0.0280(7) Uani d . 1 1
C C4B 1.0909(2) 0.40333(15) 0.93804(19) 0.0283(7) Uani d . 1 1
H H5 1.0977 0.3743 0.9844 0.034 Uiso calc R 1 1
C C5B 1.1731(2) 0.41475(15) 0.92159(18) 0.0254(7) Uani d . 1 1
H H6 1.2366 0.3934 0.9559 0.030 Uiso calc R 1 1
C C6B 1.1593(2) 0.45795(14) 0.85392(17) 0.0208(6) Uani d . 1 1
C C7B 1.1891(2) 0.52651(15) 0.75973(17) 0.0208(6) Uani d . 1 1
C C8B 1.0795(2) 0.53251(14) 0.73940(17) 0.0190(6) Uani d . 1 1
C C9B 0.9750(2) 0.66235(14) 0.57408(16) 0.0203(6) Uani d . 1 1
C C10B 0.79530(19) 0.70343(14) 0.51813(17) 0.0181(6) Uani d . 1 1
C C11B 0.7833(2) 0.74138(14) 0.44670(16) 0.0204(6) Uani d . 1 1
H H11B 0.8348 0.7398 0.4292 0.024 Uiso calc R 1 1
C C12B 0.6956(2) 0.78141(14) 0.40156(17) 0.0225(7) Uani d . 1 1
H H12B 0.6878 0.8078 0.3534 0.027 Uiso calc R 1 1
C C13B 0.6195(2) 0.78350(15) 0.42570(18) 0.0252(7) Uani d . 1 1
H H13B 0.5598 0.8112 0.3945 0.030 Uiso calc R 1 1
C C14B 0.6313(2) 0.74470(16) 0.49591(18) 0.0283(7) Uani d . 1 1
H H14B 0.5789 0.7452 0.5125 0.034 Uiso calc R 1 1
C C15B 0.7186(2) 0.70523(15) 0.54200(18) 0.0242(7) Uani d . 1 1
H H15B 0.7262 0.6792 0.5903 0.029 Uiso calc R 1 1
S S1C 0.36362(5) 0.82275(4) 0.38527(5) 0.02614(19) Uani d . 1 1
F F1C 0.23568(12) 1.07342(9) 0.78204(11) 0.0357(4) Uani d . 1 1
O O1C 0.55447(13) 0.96915(10) 0.59518(12) 0.0236(5) Uani d . 1 1
N N1C 0.54937(16) 1.03433(12) 0.70483(14) 0.0213(5) Uani d . 1 1
H H16 0.6130 1.0491 0.7283 0.026 Uiso d R 1 1
N N2C 0.33511(16) 0.94551(12) 0.55086(14) 0.0204(5) Uani d . 1 1
N N3C 0.36712(16) 0.91503(12) 0.49839(14) 0.0210(5) Uani d . 1 1
H H17 0.4266 0.9210 0.5046 0.025 Uiso d R 1 1
N N4C 0.21320(16) 0.86212(12) 0.42479(13) 0.0195(5) Uani d . 1 1
H H18 0.2001 0.8867 0.4577 0.023 Uiso d R 1 1
C C1C 0.3849(2) 1.01797(14) 0.67892(17) 0.0205(6) Uani d . 1 1
C C2C 0.3021(2) 1.02535(15) 0.69451(18) 0.0238(7) Uani d . 1 1
H H7 0.2390 1.0043 0.6588 0.029 Uiso calc R 1 1
C C3C 0.3159(2) 1.06484(15) 0.76469(19) 0.0258(7) Uani d . 1 1
C C4C 0.4059(2) 1.09627(15) 0.81845(19) 0.0278(7) Uani d . 1 1
H H8 0.4112 1.1228 0.8658 0.033 Uiso calc R 1 1
C C5C 0.4885(2) 1.08886(15) 0.80277(18) 0.0251(7) Uani d . 1 1
H H9 0.5513 1.1101 0.8388 0.030 Uiso calc R 1 1
C C6C 0.4769(2) 1.04974(14) 0.73330(18) 0.0210(6) Uani d . 1 1
C C7C 0.5098(2) 0.99338(15) 0.63443(17) 0.0198(6) Uani d . 1 1
C C8C 0.4013(2) 0.98208(14) 0.61343(17) 0.0202(6) Uani d . 1 1
C C9C 0.3080(2) 0.86672(14) 0.43534(17) 0.0208(6) Uani d . 1 1
C C10C 0.1295(2) 0.82099(15) 0.36691(17) 0.0212(6) Uani d . 1 1
C C11C 0.1298(2) 0.78020(15) 0.30086(17) 0.0234(7) Uani d . 1 1
H H11C 0.1886 0.7781 0.2928 0.028 Uiso calc R 1 1
C C12C 0.0435(2) 0.74286(15) 0.24716(18) 0.0268(7) Uani d . 1 1
H H12C 0.0442 0.7146 0.2027 0.032 Uiso calc R 1 1
C C13C -0.0426(2) 0.74592(16) 0.25707(18) 0.0304(8) Uani d . 1 1
H H13C -0.1010 0.7197 0.2202 0.036 Uiso calc R 1 1
C C14C -0.0430(2) 0.78793(18) 0.32194(19) 0.0344(8) Uani d . 1 1
H H14C -0.1028 0.7914 0.3286 0.041 Uiso calc R 1 1
C C15C 0.0423(2) 0.82464(17) 0.37664(18) 0.0280(7) Uani d . 1 1
H H15C 0.0412 0.8525 0.4212 0.034 Uiso calc R 1 1

loop_
_atom_site_aniso_label
_atom_site_aniso_U_11
_atom_site_aniso_U_22
_atom_site_aniso_U_33
_atom_site_aniso_U_12
_atom_site_aniso_U_13
_atom_site_aniso_U_23
S1A 0.0234(4) 0.0241(4) 0.0304(4) -0.0009(3) 0.0135(4) -0.0030(3)
F1A 0.0313(10) 0.0360(10) 0.0440(12) -0.0058(8) 0.0206(9) -0.0118(9)
O1A 0.0184(11) 0.0218(10) 0.0250(11) 0.0001(8) 0.0072(9) 0.0022(9)
N1A 0.0158(13) 0.0190(11) 0.0250(14) -0.0037(10) 0.0050(11) -0.0002(11)
N2A 0.0208(13) 0.0141(11) 0.0213(13) -0.0006(9) 0.0071(11) 0.0014(10)
N3A 0.0153(13) 0.0200(12) 0.0246(14) -0.0007(10) 0.0074(11) -0.0008(11)
N4A 0.0192(13) 0.0189(11) 0.0189(13) -0.0017(9) 0.0071(11) -0.0034(10)
C1A 0.0199(16) 0.0148(13) 0.0212(16) -0.0020(11) 0.0054(13) 0.0021(12)
C2A 0.0236(17) 0.0198(14) 0.0235(17) -0.0046(12) 0.0055(14) -0.0004(13)
C3A 0.0230(17) 0.0216(14) 0.0305(18) -0.0003(12) 0.0131(15) 0.0005(14)
C4A 0.0351(19) 0.0191(14) 0.0284(18) -0.0001(13) 0.0122(15) -0.0030(13)
C5A 0.0200(17) 0.0217(14) 0.0260(17) -0.0028(12) 0.0042(14) -0.0024(13)
C6A 0.0208(16) 0.0152(13) 0.0240(16) 0.0003(11) 0.0076(13) 0.0032(13)
C7A 0.0199(16) 0.0136(13) 0.0202(16) 0.0003(11) 0.0051(13) 0.0070(12)
C8A 0.0184(16) 0.0154(13) 0.0218(16) -0.0007(11) 0.0062(13) 0.0044(12)
C9A 0.0218(16) 0.0138(13) 0.0219(16) -0.0029(11) 0.0084(13) 0.0023(12)
C10A 0.0219(16) 0.0159(13) 0.0198(16) -0.0001(11) 0.0067(13) 0.0016(12)
C11A 0.0200(16) 0.0189(14) 0.0224(16) 0.0015(12) 0.0088(13) 0.0038(13)
C12A 0.0271(17) 0.0181(14) 0.0189(16) 0.0011(12) 0.0057(14) 0.0012(12)
C13A 0.0239(17) 0.0290(16) 0.0260(18) -0.0042(13) 0.0065(14) -0.0028(14)
C14A 0.0256(19) 0.055(2) 0.037(2) -0.0165(16) 0.0172(16) -0.0090(18)
C15A 0.0273(18) 0.0418(18) 0.0266(18) -0.0103(14) 0.0143(15) -0.0077(15)
S1B 0.0224(4) 0.0257(4) 0.0346(5) 0.0007(3) 0.0141(4) 0.0061(4)
F1B 0.0325(11) 0.0458(11) 0.0595(13) 0.0089(9) 0.0265(10) 0.0255(10)
O1B 0.0182(11) 0.0213(10) 0.0269(12) 0.0012(8) 0.0085(9) -0.0022(9)
N1B 0.0139(12) 0.0201(12) 0.0247(14) 0.0013(10) 0.0036(11) 0.0004(11)
N2B 0.0206(13) 0.0145(11) 0.0215(13) 0.0007(10) 0.0071(11) -0.0018(10)
N3B 0.0165(13) 0.0212(12) 0.0259(14) 0.0017(10) 0.0101(11) -0.0002(11)
N4B 0.0188(13) 0.0180(11) 0.0247(14) 0.0011(9) 0.0111(11) 0.0033(10)
C1B 0.0211(16) 0.0100(12) 0.0247(16) 0.0005(11) 0.0074(13) -0.0018(12)
C2B 0.0217(16) 0.0173(14) 0.0340(18) 0.0029(12) 0.0079(14) 0.0049(14)
C3B 0.0254(17) 0.0232(15) 0.040(2) 0.0007(13) 0.0188(16) 0.0053(15)
C4B 0.0293(18) 0.0207(15) 0.0338(19) 0.0051(13) 0.0129(16) 0.0085(14)
C5B 0.0225(17) 0.0176(14) 0.0302(18) 0.0054(12) 0.0062(14) 0.0033(13)
C6B 0.0204(16) 0.0130(13) 0.0243(17) 0.0019(11) 0.0055(13) -0.0019(12)
C7B 0.0204(16) 0.0151(13) 0.0238(17) 0.0004(12) 0.0068(14) -0.0073(13)
C8B 0.0168(15) 0.0146(13) 0.0226(16) -0.0007(11) 0.0060(13) -0.0045(12)
C9B 0.0223(16) 0.0145(13) 0.0202(16) 0.0017(11) 0.0058(13) -0.0042(12)
C10B 0.0174(15) 0.0142(13) 0.0197(16) 0.0003(11) 0.0055(13) -0.0023(12)
C11B 0.0214(16) 0.0185(14) 0.0228(16) -0.0017(12) 0.0110(13) -0.0029(13)
C12B 0.0262(17) 0.0167(14) 0.0204(16) 0.0017(12) 0.0065(14) -0.0012(12)
C13B 0.0213(17) 0.0232(15) 0.0265(18) 0.0061(12) 0.0062(14) -0.0009(14)
C14B 0.0216(17) 0.0361(17) 0.0288(18) 0.0044(13) 0.0125(15) 0.0018(15)
C15B 0.0252(17) 0.0253(15) 0.0225(17) 0.0026(12) 0.0107(14) 0.0022(13)
S1C 0.0226(4) 0.0296(4) 0.0277(4) 0.0005(3) 0.0125(4) 0.0002(3)
F1C 0.0273(10) 0.0381(10) 0.0460(12) -0.0041(8) 0.0200(9) -0.0108(9)
O1C 0.0190(11) 0.0264(10) 0.0249(12) -0.0024(8) 0.0093(9) 0.0010(9)
N1C 0.0142(12) 0.0212(12) 0.0243(14) -0.0044(10) 0.0044(11) -0.0028(11)
N2C 0.0199(13) 0.0178(11) 0.0217(14) 0.0014(10) 0.0075(11) 0.0032(11)
N3C 0.0150(13) 0.0229(12) 0.0241(14) -0.0028(10) 0.0076(11) 0.0019(11)
N4C 0.0180(13) 0.0181(11) 0.0220(13) -0.0007(9) 0.0083(11) 0.0001(10)
C1C 0.0236(16) 0.0124(13) 0.0234(16) -0.0002(11) 0.0083(14) 0.0010(12)
C2C 0.0214(16) 0.0204(14) 0.0283(18) -0.0026(12) 0.0096(14) 0.0008(13)
C3C 0.0249(17) 0.0212(15) 0.0347(19) 0.0011(12) 0.0162(15) -0.0004(14)
C4C 0.0306(18) 0.0204(14) 0.0308(19) -0.0005(13) 0.0118(15) -0.0038(13)
C5C 0.0227(17) 0.0199(14) 0.0290(18) -0.0018(12) 0.0080(14) -0.0017(13)
C6C 0.0189(16) 0.0148(13) 0.0276(17) -0.0012(11) 0.0086(14) 0.0023(13)
C7C 0.0192(16) 0.0166(13) 0.0200(16) -0.0006(11) 0.0053(13) 0.0060(12)
C8C 0.0170(15) 0.0156(13) 0.0230(16) -0.0024(11) 0.0040(13) 0.0031(13)
C9C 0.0228(16) 0.0171(13) 0.0190(16) -0.0010(12) 0.0062(13) 0.0063(12)
C10C 0.0218(16) 0.0171(13) 0.0198(16) -0.0030(12) 0.0046(13) 0.0039(12)
C11C 0.0228(16) 0.0196(14) 0.0261(17) 0.0006(12) 0.0091(14) 0.0021(13)
C12C 0.0294(18) 0.0203(14) 0.0235(17) -0.0022(13) 0.0051(14) 0.0017(13)
C13C 0.0295(19) 0.0301(16) 0.0227(17) -0.0106(14) 0.0032(15) 0.0029(14)
C14C 0.0221(18) 0.050(2) 0.0293(19) -0.0101(15) 0.0101(15) 0.0021(17)
C15C 0.0253(17) 0.0347(17) 0.0235(17) -0.0068(14) 0.0102(14) -0.0009(14)

loop_
_atom_type_symbol
_atom_type_description
_atom_type_scat_dispersion_real
_atom_type_scat_dispersion_imag
_atom_type_scat_source
C C 0.0033 0.0016 'International Tables Vol C Tables 4.2.6.8 and 6.1.1.4'
H H 0.0000 0.0000 'International Tables Vol C Tables 4.2.6.8 and 6.1.1.4'
N N 0.0061 0.0033 'International Tables Vol C Tables 4.2.6.8 and 6.1.1.4'
O O 0.0106 0.0060 'International Tables Vol C Tables 4.2.6.8 and 6.1.1.4'
F F 0.0171 0.0103 'International Tables Vol C Tables 4.2.6.8 and 6.1.1.4'
S S 0.1246 0.1234 'International Tables Vol C Tables 4.2.6.8 and 6.1.1.4'

loop_
_geom_angle_atom_site_label_1
_geom_angle_atom_site_label_2
_geom_angle_atom_site_label_3
_geom_angle
C7A N1A C6A 111.3(2)
C7A N1A H10 122.8
C6A N1A H10 125.5
C8A N2A N3A 117.4(2)
N2A N3A C9A 121.3(2)
N2A N3A H11 119.2
C9A N3A H11 118.8
C9A N4A C10A 129.4(2)
C9A N4A H12 112.6
C10A N4A H12 117.1
C2A C1A C6A 120.1(3)
C2A C1A C8A 132.9(2)
C6A C1A C8A 107.0(2)
C3A C2A C1A 116.6(3)
C3A C2A H1 121.7
C1A C2A H1 121.7
F1A C3A C2A 118.6(2)
F1A C3A C4A 117.6(3)
C2A C3A C4A 123.8(3)
C3A C4A C5A 119.6(3)
C3A C4A H2 120.2
C5A C4A H2 120.2
C6A C5A C4A 117.4(3)
C6A C5A H3 121.3
C4A C5A H3 121.3
C5A C6A C1A 122.5(3)
C5A C6A N1A 128.3(3)
C1A C6A N1A 109.1(2)
O1A C7A N1A 127.4(3)
O1A C7A C8A 126.5(2)
N1A C7A C8A 106.1(2)
N2A C8A C1A 126.5(2)
N2A C8A C7A 127.2(3)
C1A C8A C7A 106.3(2)
N4A C9A N3A 113.2(2)
N4A C9A S1A 129.1(2)
N3A C9A S1A 117.6(2)
C11A C10A C15A 119.4(3)
C11A C10A N4A 123.9(2)
C15A C10A N4A 116.6(3)
C10A C11A C12A 119.9(3)
C10A C11A H11A 120.0
C12A C11A H11A 120.0
C13A C12A C11A 120.7(3)
C13A C12A H12A 119.7
C11A C12A H12A 119.7
C12A C13A C14A 119.5(3)
C12A C13A H13A 120.2
C14A C13A H13A 120.2
C15A C14A C13A 120.4(3)
C15A C14A H14A 119.8
C13A C14A H14A 119.8
C14A C15A C10A 120.1(3)
C14A C15A H15A 120.0
C10A C15A H15A 120.0
C7B N1B C6B 111.7(2)
C7B N1B H13 122.3
C6B N1B H13 125.8
C8B N2B N3B 116.9(2)
N2B N3B C9B 121.5(2)
N2B N3B H14 119.7
C9B N3B H14 118.2
C9B N4B C10B 130.1(2)
C9B N4B H15 117.1
C10B N4B H15 112.3
C2B C1B C6B 120.6(3)
C2B C1B C8B 132.6(3)
C6B C1B C8B 106.7(2)
C3B C2B C1B 116.1(3)
C3B C2B H4 121.9
C1B C2B H4 121.9
F1B C3B C4B 118.1(3)
F1B C3B C2B 117.6(3)
C4B C3B C2B 124.3(3)
C3B C4B C5B 119.3(3)
C3B C4B H5 120.3
C5B C4B H5 120.3
C6B C5B C4B 117.9(3)
C6B C5B H6 121.0
C4B C5B H6 121.0
C5B C6B C1B 121.8(3)
C5B C6B N1B 129.1(2)
C1B C6B N1B 109.1(2)
O1B C7B N1B 127.4(3)
O1B C7B C8B 126.5(3)
N1B C7B C8B 106.1(2)
N2B C8B C1B 125.5(2)
N2B C8B C7B 128.1(3)
C1B C8B C7B 106.3(2)
N4B C9B N3B 112.9(2)
N4B C9B S1B 129.5(2)
N3B C9B S1B 117.6(2)
C15B C10B C11B 119.5(2)
C15B C10B N4B 116.5(2)
C11B C10B N4B 123.9(2)
C12B C11B C10B 119.5(3)
C12B C11B H11B 120.3
C10B C11B H11B 120.3
C13B C12B C11B 120.9(3)
C13B C12B H12B 119.5
C11B C12B H12B 119.5
C12B C13B C14B 119.3(3)
C12B C13B H13B 120.4
C14B C13B H13B 120.4
C15B C14B C13B 120.4(3)
C15B C14B H14B 119.8
C13B C14B H14B 119.8
C14B C15B C10B 120.4(3)
C14B C15B H15B 119.8
C10B C15B H15B 119.8
C7C N1C C6C 111.2(2)
C7C N1C H16 122.4
C6C N1C H16 126.4
C8C N2C N3C 116.5(2)
N2C N3C C9C 122.2(2)
N2C N3C H17 121.9
C9C N3C H17 115.6
C9C N4C C10C 131.4(2)
C9C N4C H18 115.7
C10C N4C H18 112.9
C2C C1C C6C 119.9(3)
C2C C1C C8C 133.6(3)
C6C C1C C8C 106.5(2)
C3C C2C C1C 116.7(3)
C3C C2C H7 121.6
C1C C2C H7 121.6
F1C C3C C4C 117.8(3)
F1C C3C C2C 118.4(3)
C4C C3C C2C 123.8(3)
C3C C4C C5C 119.4(3)
C3C C4C H8 120.3
C5C C4C H8 120.3
C6C C5C C4C 118.0(3)
C6C C5C H9 121.0
C4C C5C H9 121.0
C5C C6C C1C 122.2(3)
C5C C6C N1C 128.4(2)
C1C C6C N1C 109.4(2)
O1C C7C N1C 127.0(3)
O1C C7C C8C 126.6(3)
N1C C7C C8C 106.4(2)
N2C C8C C1C 126.3(3)
N2C C8C C7C 127.2(3)
C1C C8C C7C 106.4(2)
N4C C9C N3C 113.7(2)
N4C C9C S1C 129.8(2)
N3C C9C S1C 116.6(2)
C15C C10C C11C 119.3(3)
C15C C10C N4C 116.6(3)
C11C C10C N4C 124.2(3)
C12C C11C C10C 119.6(3)
C12C C11C H11C 120.2
C10C C11C H11C 120.2
C13C C12C C11C 121.2(3)
C13C C12C H12C 119.4
C11C C12C H12C 119.4
C12C C13C C14C 119.0(3)
C12C C13C H13C 120.5
C14C C13C H13C 120.5
C15C C14C C13C 120.7(3)
C15C C14C H14C 119.7
C13C C14C H14C 119.7
C14C C15C C10C 120.2(3)
C14C C15C H15C 119.9
C10C C15C H15C 119.9

loop_
_geom_bond_atom_site_label_1
_geom_bond_atom_site_label_2
_geom_bond_distance
S1A C9A 1.663(3)
F1A C3A 1.368(3)
O1A C7A 1.239(3)
N1A C7A 1.355(3)
N1A C6A 1.414(3)
N1A H10 0.9100
N2A C8A 1.298(3)
N2A N3A 1.343(3)
N3A C9A 1.378(3)
N3A H11 0.8057
N4A C9A 1.347(3)
N4A C10A 1.420(3)
N4A H12 0.8455
C1A C2A 1.391(4)
C1A C6A 1.400(4)
C1A C8A 1.452(4)
C2A C3A 1.380(4)
C2A H1 0.9500
C3A C4A 1.381(4)
C4A C5A 1.395(4)
C4A H2 0.9500
C5A C6A 1.379(4)
C5A H3 0.9500
C7A C8A 1.505(4)
C10A C11A 1.386(4)
C10A C15A 1.389(4)
C11A C12A 1.388(4)
C11A H11A 0.9500
C12A C13A 1.371(4)
C12A H12A 0.9500
C13A C14A 1.385(4)
C13A H13A 0.9500
C14A C15A 1.383(4)
C14A H14A 0.9500
C15A H15A 0.9500
S1B C9B 1.657(3)
F1B C3B 1.371(3)
O1B C7B 1.242(3)
N1B C7B 1.349(3)
N1B C6B 1.413(3)
N1B H13 0.9300
N2B C8B 1.296(3)
N2B N3B 1.348(3)
N3B C9B 1.381(3)
N3B H14 0.7595
N4B C9B 1.349(3)
N4B C10B 1.420(3)
N4B H15 0.8864
C1B C2B 1.388(4)
C1B C6B 1.404(4)
C1B C8B 1.455(4)
C2B C3B 1.384(4)
C2B H4 0.9500
C3B C4B 1.373(4)
C4B C5B 1.394(4)
C4B H5 0.9500
C5B C6B 1.379(4)
C5B H6 0.9500
C7B C8B 1.509(4)
C10B C15B 1.387(4)
C10B C11B 1.397(4)
C11B C12B 1.386(4)
C11B H11B 0.9500
C12B C13B 1.383(4)
C12B H12B 0.9500
C13B C14B 1.386(4)
C13B H13B 0.9500
C14B C15B 1.382(4)
C14B H14B 0.9500
C15B H15B 0.9500
S1C C9C 1.661(3)
F1C C3C 1.369(3)
O1C C7C 1.243(3)
N1C C7C 1.354(3)
N1C C6C 1.411(3)
N1C H16 0.8888
N2C C8C 1.299(3)
N2C N3C 1.348(3)
N3C C9C 1.382(3)
N3C H17 0.8480
N4C C9C 1.340(3)
N4C C10C 1.422(3)
N4C H18 0.8265
C1C C2C 1.385(4)
C1C C6C 1.404(4)
C1C C8C 1.457(4)
C2C C3C 1.384(4)
C2C H7 0.9500
C3C C4C 1.378(4)
C4C C5C 1.384(4)
C4C H8 0.9500
C5C C6C 1.378(4)
C5C H9 0.9500
C7C C8C 1.500(4)
C10C C15C 1.386(4)
C10C C11C 1.397(4)
C11C C12C 1.387(4)
C11C H11C 0.9500
C12C C13C 1.370(4)
C12C H12C 0.9500
C13C C14C 1.391(4)
C13C H13C 0.9500
C14C C15C 1.379(4)
C14C H14C 0.9500
C15C H15C 0.9500

loop_
_geom_hbond_atom_site_label_D
_geom_hbond_atom_site_label_H
_geom_hbond_atom_site_label_A
_geom_hbond_site_symmetry_A
_geom_hbond_distance_DH
_geom_hbond_distance_HA
_geom_hbond_distance_DA
_geom_hbond_angle_DHA
_geom_hbond_publ_flag
N1A H10 O1A 3_777 0.9100 1.9800 2.882(3) 168.00 yes
N3A H11 O1A . 0.8100 2.1000 2.752(3) 138.00 yes
N4A H12 N2A . 0.8500 2.1400 2.611(3) 114.00 no
N1B H13 O1C 2_746 0.9300 1.9700 2.884(3) 169.00 yes
N3B H14 O1B . 0.7600 2.1600 2.773(3) 138.00 yes
N4B H15 N2B . 0.8900 2.1900 2.615(3) 109.00 no
N1C H16 O1B 2_756 0.8900 2.0800 2.952(3) 167.00 yes
N3C H17 O1C . 0.8500 2.0700 2.729(3) 134.00 yes
N4C H18 N2C . 0.8300 2.2300 2.647(3) 112.00 no
C2A H1 F1A 3_677 0.9500 2.5400 3.469(4) 168.00 yes
C2B H4 F1C 2_646 0.9500 2.4600 3.396(4) 167.00 yes
C11A H11A S1A . 0.9500 2.6400 3.235(3) 121.00 yes
C11B H11B S1B . 0.9500 2.5800 3.215(3) 125.00 yes
C11C H11C S1C . 0.9500 2.5200 3.212(3) 130.00 yes
C13B H13B S1C . 0.9500 2.8600 3.611(3) 137.00 yes

loop_
_geom_torsion_atom_site_label_1
_geom_torsion_atom_site_label_2
_geom_torsion_atom_site_label_3
_geom_torsion_atom_site_label_4
_geom_torsion
C8A N2A N3A C9A 175.0(2)
C6A C1A C2A C3A 0.8(4)
C8A C1A C2A C3A -179.8(3)
C1A C2A C3A F1A 179.3(2)
C1A C2A C3A C4A -0.3(4)
F1A C3A C4A C5A -179.4(2)
C2A C3A C4A C5A 0.2(4)
C3A C4A C5A C6A -0.5(4)
C4A C5A C6A C1A 1.0(4)
C4A C5A C6A N1A -179.4(3)
C2A C1A C6A C5A -1.2(4)
C8A C1A C6A C5A 179.3(2)
C2A C1A C6A N1A 179.1(2)
C8A C1A C6A N1A -0.4(3)
C7A N1A C6A C5A 178.6(3)
C7A N1A C6A C1A -1.8(3)
C6A N1A C7A O1A -176.4(2)
C6A N1A C7A C8A 3.1(3)
N3A N2A C8A C1A -179.6(2)
N3A N2A C8A C7A -0.3(4)
C2A C1A C8A N2A 2.2(5)
C6A C1A C8A N2A -178.4(2)
C2A C1A C8A C7A -177.3(3)
C6A C1A C8A C7A 2.2(3)
O1A C7A C8A N2A -3.1(4)
N1A C7A C8A N2A 177.3(2)
O1A C7A C8A C1A 176.3(2)
N1A C7A C8A C1A -3.2(3)
C10A N4A C9A N3A -178.0(2)
C10A N4A C9A S1A 1.8(4)
N2A N3A C9A N4A 5.1(3)
N2A N3A C9A S1A -174.76(18)
C9A N4A C10A C11A -29.5(4)
C9A N4A C10A C15A 153.7(3)
C15A C10A C11A C12A -0.7(4)
N4A C10A C11A C12A -177.4(2)
C10A C11A C12A C13A 0.5(4)
C11A C12A C13A C14A -0.1(4)
C12A C13A C14A C15A -0.2(5)
C13A C14A C15A C10A 0.0(5)
C11A C10A C15A C14A 0.4(4)
N4A C10A C15A C14A 177.3(3)
C8B N2B N3B C9B -171.8(2)
C6B C1B C2B C3B -0.4(4)
C8B C1B C2B C3B -175.9(3)
C1B C2B C3B F1B 179.3(2)
C1B C2B C3B C4B -0.5(4)
F1B C3B C4B C5B -179.5(2)
C2B C3B C4B C5B 0.3(5)
C3B C4B C5B C6B 0.6(4)
C4B C5B C6B C1B -1.5(4)
C4B C5B C6B N1B 176.6(3)
C2B C1B C6B C5B 1.4(4)
C8B C1B C6B C5B 177.9(2)
C2B C1B C6B N1B -177.0(2)
C8B C1B C6B N1B -0.5(3)
C7B N1B C6B C5B -176.7(3)
C7B N1B C6B C1B 1.6(3)
C6B N1B C7B O1B 177.9(2)
C6B N1B C7B C8B -1.9(3)
N3B N2B C8B C1B 176.9(2)
N3B N2B C8B C7B 0.1(4)
C2B C1B C8B N2B -2.0(5)
C6B C1B C8B N2B -178.0(2)
C2B C1B C8B C7B 175.3(3)
C6B C1B C8B C7B -0.6(3)
O1B C7B C8B N2B -1.0(4)
N1B C7B C8B N2B 178.8(2)
O1B C7B C8B C1B -178.3(2)
N1B C7B C8B C1B 1.5(3)
C10B N4B C9B N3B 178.6(2)
C10B N4B C9B S1B -1.2(4)
N2B N3B C9B N4B -6.7(3)
N2B N3B C9B S1B 173.10(18)
C9B N4B C10B C15B -161.1(3)
C9B N4B C10B C11B 21.0(4)
C15B C10B C11B C12B 1.1(4)
N4B C10B C11B C12B 179.0(2)
C10B C11B C12B C13B -0.8(4)
C11B C12B C13B C14B -0.2(4)
C12B C13B C14B C15B 0.9(4)
C13B C14B C15B C10B -0.6(4)
C11B C10B C15B C14B -0.5(4)
N4B C10B C15B C14B -178.5(2)
C8C N2C N3C C9C 171.6(2)
C6C C1C C2C C3C 0.1(4)
C8C C1C C2C C3C -179.6(3)
C1C C2C C3C F1C 179.9(2)
C1C C2C C3C C4C -0.1(4)
F1C C3C C4C C5C -179.9(2)
C2C C3C C4C C5C 0.1(4)
C3C C4C C5C C6C -0.1(4)
C4C C5C C6C C1C 0.2(4)
C4C C5C C6C N1C -179.5(3)
C2C C1C C6C C5C -0.2(4)
C8C C1C C6C C5C 179.6(2)
C2C C1C C6C N1C 179.6(2)
C8C C1C C6C N1C -0.7(3)
C7C N1C C6C C5C 179.3(3)
C7C N1C C6C C1C -0.4(3)
C6C N1C C7C O1C -178.1(2)
C6C N1C C7C C8C 1.3(3)
N3C N2C C8C C1C -178.4(2)
N3C N2C C8C C7C -0.8(4)
C2C C1C C8C N2C -0.9(5)
C6C C1C C8C N2C 179.4(2)
C2C C1C C8C C7C -178.9(3)
C6C C1C C8C C7C 1.4(3)
O1C C7C C8C N2C -0.3(4)
N1C C7C C8C N2C -179.6(2)
O1C C7C C8C C1C 177.7(2)
N1C C7C C8C C1C -1.6(3)
C10C N4C C9C N3C 178.6(2)
C10C N4C C9C S1C -2.3(4)
N2C N3C C9C N4C 8.8(3)
N2C N3C C9C S1C -170.47(18)
C9C N4C C10C C15C 175.6(3)
C9C N4C C10C C11C -6.5(4)
C15C C10C C11C C12C -1.3(4)
N4C C10C C11C C12C -179.1(2)
C10C C11C C12C C13C 0.8(4)
C11C C12C C13C C14C 0.6(4)
C12C C13C C14C C15C -1.4(4)
C13C C14C C15C C10C 0.9(5)
C11C C10C C15C C14C 0.4(4)
N4C C10C C15C C14C 178.4(3)

loop_
_cod_related_entry_id
_cod_related_entry_database
_cod_related_entry_code
1 ChemSpider 23284630
